data_4316462
loop_
_publ_author_name
'Olivier B\'enaud'
'Jean-Claude Berthet'
'Pierre Thu\'ery'
'Michel Ephritikhine'

_publ_section_title
;
 The Bis Metallacyclic Anion [U(N{SiMe3}2)(CH2SiMe2N{SiMe3})2]-
;
_journal_name_full 'Inorganic Chemistry'
_journal_page_first 8117
_journal_page_last 8130
_journal_paper_doi 10.1021/ic1012044
_journal_volume 49
_journal_year 2010
_chemical_formula_sum 'C25 H59 N3 Na2 O4 Si6 U'
_chemical_formula_weight 918.30
_space_group_IT_number 15
_symmetry_cell_setting monoclinic
_symmetry_space_group_name_Hall '-C 2yc'
_symmetry_space_group_name_H-M 'C 1 2/c 1'
_atom_sites_solution_hydrogens geom
_atom_sites_solution_primary heavy
_atom_sites_solution_secondary difmap
_audit_creation_method SHELXL-97
_cell_angle_alpha 90.00
_cell_angle_beta 117.776(3)
_cell_angle_gamma 90.00
_cell_formula_units_Z 8
_cell_length_a 31.9245(11)
_cell_length_b 12.0922(7)
_cell_length_c 24.1499(13)
_cell_measurement_reflns_used 125258
_cell_measurement_temperature 150(2)
_cell_measurement_theta_max 25.68
_cell_measurement_theta_min 3.10
_cell_volume 8248.6(7)
_computing_cell_refinement 'HKL2000 (Otwinowski & Minor, 1997)'
_computing_data_collection 'COLLECT (Hooft, 1998)'
_computing_data_reduction 'HKL2000 (Otwinowski & Minor, 1997)'
_computing_molecular_graphics 'SHELXTL (Sheldrick, 1999)'
_computing_publication_material 'SHELXTL (Sheldrick, 1999); PLATON (Spek, 2003)'
_computing_structure_refinement 'SHELXL-97 (Sheldrick, 1997)'
_computing_structure_solution 'SHELXS-97 (Sheldrick, 1997)'
_diffrn_ambient_temperature 150(2)
_diffrn_measured_fraction_theta_full 0.998
_diffrn_measured_fraction_theta_max 0.998
_diffrn_measurement_device_type 'Nonius Kappa-CCD area-detector diffractometer'
_diffrn_measurement_method 'two \f and four \w scans with 2\% steps (416 frames)'
_diffrn_radiation_monochromator graphite
_diffrn_radiation_source 'fine-focus sealed tube'
_diffrn_radiation_type MoK\a
_diffrn_radiation_wavelength 0.71073
_diffrn_reflns_av_R_equivalents 0.0507
_diffrn_reflns_av_sigmaI/netI 0.0626
_diffrn_reflns_limit_h_max 38
_diffrn_reflns_limit_h_min -38
_diffrn_reflns_limit_k_max 14
_diffrn_reflns_limit_k_min -14
_diffrn_reflns_limit_l_max 29
_diffrn_reflns_limit_l_min -29
_diffrn_reflns_number 125258
_diffrn_reflns_theta_full 25.68
_diffrn_reflns_theta_max 25.68
_diffrn_reflns_theta_min 3.10
_diffrn_standards_decay_% 0
_diffrn_standards_interval_time 0
_diffrn_standards_number 0
_exptl_absorpt_coefficient_mu 4.161
_exptl_absorpt_correction_T_max 0.633
_exptl_absorpt_correction_T_min 0.454
_exptl_absorpt_correction_type multi-scan
_exptl_absorpt_process_details 'SCALEPACK (Otwinowski & Minor, 1997)'
_exptl_crystal_colour 'translucent light yellow-green'
_exptl_crystal_density_diffrn 1.479
_exptl_crystal_density_method 'not measured'
_exptl_crystal_description irregular
_exptl_crystal_F_000 3680
_exptl_crystal_size_max 0.15
_exptl_crystal_size_mid 0.15
_exptl_crystal_size_min 0.11
_refine_diff_density_max 0.689
_refine_diff_density_min -1.000
_refine_diff_density_rms 0.095
_refine_ls_extinction_method none
_refine_ls_goodness_of_fit_ref 0.965
_refine_ls_hydrogen_treatment constr
_refine_ls_matrix_type full
_refine_ls_number_parameters 385
_refine_ls_number_reflns 7821
_refine_ls_number_restraints 12
_refine_ls_restrained_S_all 0.968
_refine_ls_R_factor_all 0.0552
_refine_ls_R_factor_gt 0.0323
_refine_ls_shift/su_max 0.001
_refine_ls_shift/su_mean 0.000
_refine_ls_structure_factor_coef Fsqd
_refine_ls_weighting_details 'calc w=1/[\s^2^(Fo^2^)+(0.0228P)^2^] where P=(Fo^2^+2Fc^2^)/3'
_refine_ls_weighting_scheme calc
_refine_ls_wR_factor_gt 0.0590
_refine_ls_wR_factor_ref 0.0640
_reflns_number_gt 5862
_reflns_number_total 7821
_reflns_threshold_expression >2sigma(I)
_cod_data_source_file ic1012044_si_002_09.cif
_cod_data_source_block 6
_cod_original_sg_symbol_H-M 'C 2/c'
_cod_database_code 4316462

loop_
_symmetry_equiv_pos_as_xyz
'x, y, z'
'-x, y, -z+1/2'
'x+1/2, y+1/2, z'
'-x+1/2, y+1/2, -z+1/2'
'-x, -y, -z'
'x, -y, z-1/2'
'-x+1/2, -y+1/2, -z'
'x+1/2, -y+1/2, z-1/2'

loop_
_atom_site_label
_atom_site_type_symbol
_atom_site_fract_x
_atom_site_fract_y
_atom_site_fract_z
_atom_site_U_iso_or_equiv
_atom_site_adp_type
_atom_site_occupancy
_atom_site_symmetry_multiplicity
_atom_site_calc_flag
_atom_site_refinement_flags
_atom_site_disorder_assembly
_atom_site_disorder_group
U U 0.887257(5) 0.512416(13) 0.481573(7) 0.02917(6) Uani 1 1 d . . .
Na1 Na 0.92429(7) 0.33902(18) 0.38866(9) 0.0545(5) Uani 1 1 d . . .
Na2 Na 0.98818(6) 0.60273(15) 0.45413(8) 0.0383(4) Uani 1 1 d . . .
Si1 Si 0.91302(4) 0.29361(12) 0.58583(6) 0.0376(3) Uani 1 1 d . . .
Si2 Si 0.86899(4) 0.47649(12) 0.62024(6) 0.0400(3) Uani 1 1 d . . .
Si3 Si 0.81997(4) 0.50231(12) 0.32130(5) 0.0356(3) Uani 1 1 d . . .
Si4 Si 0.77904(4) 0.36320(12) 0.38682(6) 0.0356(3) Uani 1 1 d . . .
Si5 Si 0.92789(5) 0.75707(13) 0.55485(8) 0.0501(4) Uani 1 1 d . . .
Si6 Si 0.82699(5) 0.78004(12) 0.45429(7) 0.0460(4) Uani 1 1 d . . .
O1 O 0.92730(10) 0.3503(3) 0.48405(14) 0.0344(7) Uani 1 1 d . . .
O2 O 0.91285(9) 0.5316(3) 0.40561(13) 0.0370(7) Uani 1 1 d . . .
O3 O 0.96880(10) 0.5662(3) 0.53672(15) 0.0435(8) Uani 1 1 d . . .
O4 O 0.90983(15) 0.1742(3) 0.33433(18) 0.0692(11) Uani 1 1 d . . .
N1 N 0.88732(11) 0.4222(3) 0.56838(16) 0.0315(8) Uani 1 1 d . . .
N2 N 0.82046(11) 0.4580(3) 0.38931(15) 0.0319(8) Uani 1 1 d . . .
N3 N 0.87663(12) 0.6988(3) 0.49780(18) 0.0388(9) Uani 1 1 d . . .
C1 C 0.93771(15) 0.2708(4) 0.5291(2) 0.0371(11) Uani 1 1 d . . .
C2 C 0.96477(18) 0.1857(4) 0.5314(3) 0.0571(15) Uani 1 1 d . . .
H2A H 0.9764 0.1804 0.5027 0.069 Uiso 1 1 calc R . .
H2B H 0.9721 0.1313 0.5618 0.069 Uiso 1 1 calc R . .
C3 C 0.8724(2) 0.1738(5) 0.5748(3) 0.0605(15) Uani 1 1 d . . .
H3A H 0.8642 0.1727 0.6083 0.091 Uiso 1 1 calc R . .
H3B H 0.8881 0.1061 0.5748 0.091 Uiso 1 1 calc R . .
H3C H 0.8442 0.1816 0.5356 0.091 Uiso 1 1 calc R . .
C4 C 0.96412(18) 0.2795(5) 0.6658(2) 0.0666(17) Uani 1 1 d . . .
H4A H 0.9869 0.3365 0.6724 0.100 Uiso 1 1 calc R . .
H4B H 0.9786 0.2084 0.6698 0.100 Uiso 1 1 calc R . .
H4C H 0.9531 0.2863 0.6965 0.100 Uiso 1 1 calc R . .
C5 C 0.83575(18) 0.3730(5) 0.6425(2) 0.0572(15) Uani 1 1 d . . .
H5A H 0.8093 0.3455 0.6054 0.086 Uiso 1 1 calc R . .
H5B H 0.8246 0.4077 0.6689 0.086 Uiso 1 1 calc R . .
H5C H 0.8564 0.3127 0.6646 0.086 Uiso 1 1 calc R . .
C6 C 0.82734(17) 0.5950(5) 0.5868(2) 0.0522(14) Uani 1 1 d . . .
H6A H 0.8427 0.6535 0.5762 0.078 Uiso 1 1 calc R . .
H6B H 0.8182 0.6214 0.6171 0.078 Uiso 1 1 calc R . .
H6C H 0.7997 0.5713 0.5498 0.078 Uiso 1 1 calc R . .
C7 C 0.91986(17) 0.5247(5) 0.6958(2) 0.0543(14) Uani 1 1 d . . .
H7A H 0.9367 0.4618 0.7203 0.081 Uiso 1 1 calc R . .
H7B H 0.9080 0.5679 0.7188 0.081 Uiso 1 1 calc R . .
H7C H 0.9409 0.5692 0.6868 0.081 Uiso 1 1 calc R . .
C8 C 0.87948(15) 0.5739(4) 0.3494(2) 0.0349(11) Uani 1 1 d . . .
C9 C 0.89033(18) 0.6518(4) 0.3196(2) 0.0510(14) Uani 1 1 d . . .
H9A H 0.9211 0.6791 0.3367 0.061 Uiso 1 1 calc R . .
H9B H 0.8672 0.6792 0.2817 0.061 Uiso 1 1 calc R . .
C10 C 0.77188(15) 0.6002(4) 0.2717(2) 0.0469(13) Uani 1 1 d . . .
H10A H 0.7422 0.5617 0.2526 0.070 Uiso 1 1 calc R . .
H10B H 0.7784 0.6302 0.2397 0.070 Uiso 1 1 calc R . .
H10C H 0.7703 0.6592 0.2973 0.070 Uiso 1 1 calc R . .
C11 C 0.81775(17) 0.3866(4) 0.2683(2) 0.0477(13) Uani 1 1 d . . .
H11A H 0.8418 0.3332 0.2918 0.072 Uiso 1 1 calc R . .
H11B H 0.8231 0.4155 0.2351 0.072 Uiso 1 1 calc R . .
H11C H 0.7872 0.3519 0.2509 0.072 Uiso 1 1 calc R . .
C12 C 0.76601(16) 0.3800(5) 0.4544(2) 0.0466(13) Uani 1 1 d . . .
H12A H 0.7950 0.3767 0.4929 0.070 Uiso 1 1 calc R . .
H12B H 0.7453 0.3218 0.4536 0.070 Uiso 1 1 calc R . .
H12C H 0.7510 0.4502 0.4513 0.070 Uiso 1 1 calc R . .
C13 C 0.72046(15) 0.3796(5) 0.3152(2) 0.0475(13) Uani 1 1 d . . .
H13A H 0.7091 0.4538 0.3134 0.071 Uiso 1 1 calc R . .
H13B H 0.6981 0.3283 0.3168 0.071 Uiso 1 1 calc R . .
H13C H 0.7241 0.3653 0.2786 0.071 Uiso 1 1 calc R . .
C14 C 0.80190(16) 0.2193(4) 0.3896(2) 0.0457(13) Uani 1 1 d . . .
H14A H 0.8041 0.2050 0.3520 0.069 Uiso 1 1 calc R . .
H14B H 0.7806 0.1671 0.3931 0.069 Uiso 1 1 calc R . .
H14C H 0.8326 0.2123 0.4251 0.069 Uiso 1 1 calc R . .
C15 C 0.97298(16) 0.6393(5) 0.5801(3) 0.0485(14) Uani 1 1 d . . .
C16 C 1.00705(18) 0.6178(5) 0.6417(3) 0.0652(17) Uani 1 1 d . . .
H16A H 1.0256 0.5544 0.6508 0.078 Uiso 1 1 calc R . .
H16B H 1.0111 0.6668 0.6735 0.078 Uiso 1 1 calc R . .
C17 C 0.92666(18) 0.8110(5) 0.6272(3) 0.0649(17) Uani 1 1 d . . .
H17A H 0.9031 0.8678 0.6157 0.097 Uiso 1 1 calc R . .
H17B H 0.9571 0.8410 0.6552 0.097 Uiso 1 1 calc R . .
H17C H 0.9192 0.7517 0.6475 0.097 Uiso 1 1 calc R . .
C18 C 0.9491(2) 0.8755(5) 0.5248(3) 0.0713(19) Uani 1 1 d . . .
H18A H 0.9470 0.8562 0.4850 0.107 Uiso 1 1 calc R . .
H18B H 0.9814 0.8919 0.5539 0.107 Uiso 1 1 calc R . .
H18C H 0.9298 0.9392 0.5200 0.107 Uiso 1 1 calc R . .
C19 C 0.81885(19) 0.8935(5) 0.5016(3) 0.0666(17) Uani 1 1 d . . .
H19A H 0.8153 0.8617 0.5357 0.100 Uiso 1 1 calc R . .
H19B H 0.7910 0.9354 0.4755 0.100 Uiso 1 1 calc R . .
H19C H 0.8460 0.9412 0.5179 0.100 Uiso 1 1 calc R . .
C20 C 0.77114(15) 0.6976(4) 0.4211(2) 0.0495(13) Uani 1 1 d . . .
H20A H 0.7747 0.6335 0.4002 0.074 Uiso 1 1 calc R . .
H20B H 0.7455 0.7421 0.3916 0.074 Uiso 1 1 calc R . .
H20C H 0.7644 0.6750 0.4542 0.074 Uiso 1 1 calc R . .
C21 C 0.8315(2) 0.8510(5) 0.3882(3) 0.0665(17) Uani 1 1 d . . .
H21A H 0.8572 0.9030 0.4048 0.100 Uiso 1 1 calc R . .
H21B H 0.8025 0.8894 0.3627 0.100 Uiso 1 1 calc R . .
H21C H 0.8372 0.7970 0.3633 0.100 Uiso 1 1 calc R . .
C22 C 0.8959(2) 0.0717(5) 0.3510(3) 0.0775(19) Uani 1 1 d . . .
H22A H 0.8620 0.0702 0.3360 0.093 Uiso 1 1 calc R . .
H22B H 0.9117 0.0622 0.3960 0.093 Uiso 1 1 calc R . .
C23 C 0.9101(3) -0.0165(6) 0.3208(4) 0.092(2) Uani 1 1 d . . .
H23A H 0.8862 -0.0740 0.3045 0.111 Uiso 1 1 calc R . .
H23B H 0.9399 -0.0493 0.3504 0.111 Uiso 1 1 calc R . .
C24 C 0.9151(4) 0.0389(7) 0.2689(4) 0.124(3) Uani 1 1 d U . .
H24A H 0.9464 0.0259 0.2729 0.148 Uiso 1 1 calc R . .
H24B H 0.8916 0.0112 0.2287 0.148 Uiso 1 1 calc R . .
C25 C 0.9079(3) 0.1557(7) 0.2748(3) 0.115(3) Uani 1 1 d U . .
H25A H 0.9323 0.1985 0.2714 0.138 Uiso 1 1 calc R . .
H25B H 0.8774 0.1786 0.2416 0.138 Uiso 1 1 calc R . .

loop_
_atom_site_aniso_label
_atom_site_aniso_U_11
_atom_site_aniso_U_22
_atom_site_aniso_U_33
_atom_site_aniso_U_23
_atom_site_aniso_U_13
_atom_site_aniso_U_12
U 0.02765(8) 0.03442(10) 0.02561(8) -0.00142(8) 0.01255(6) -0.00305(8)
Na1 0.0701(13) 0.0586(15) 0.0390(12) -0.0010(10) 0.0291(10) 0.0099(11)
Na2 0.0345(9) 0.0406(11) 0.0387(11) -0.0005(8) 0.0161(8) -0.0051(8)
Si1 0.0402(7) 0.0406(8) 0.0302(7) 0.0017(6) 0.0148(6) -0.0032(6)
Si2 0.0406(6) 0.0522(9) 0.0317(7) -0.0051(6) 0.0205(5) -0.0054(6)
Si3 0.0334(6) 0.0442(8) 0.0266(6) 0.0015(6) 0.0118(5) -0.0021(6)
Si4 0.0305(6) 0.0436(8) 0.0295(7) -0.0009(6) 0.0112(5) -0.0063(6)
Si5 0.0441(8) 0.0438(9) 0.0708(11) -0.0215(8) 0.0338(8) -0.0096(7)
Si6 0.0493(8) 0.0382(9) 0.0597(10) 0.0004(7) 0.0330(8) 0.0021(6)
O1 0.0364(16) 0.0361(19) 0.0338(17) -0.0010(14) 0.0188(14) -0.0002(14)
O2 0.0337(15) 0.048(2) 0.0287(16) 0.0034(14) 0.0142(13) -0.0057(14)
O3 0.0419(18) 0.047(2) 0.046(2) -0.0034(17) 0.0241(16) -0.0034(16)
O4 0.114(3) 0.053(3) 0.059(3) -0.006(2) 0.055(3) -0.004(2)
N1 0.0301(18) 0.039(2) 0.026(2) -0.0025(17) 0.0141(15) -0.0073(16)
N2 0.0275(17) 0.041(2) 0.0221(18) -0.0028(16) 0.0072(15) -0.0033(16)
N3 0.037(2) 0.036(2) 0.049(2) -0.0062(19) 0.0254(19) -0.0031(17)
C1 0.034(2) 0.036(3) 0.038(3) 0.000(2) 0.014(2) -0.004(2)
C2 0.063(3) 0.044(4) 0.076(4) 0.008(3) 0.042(3) 0.009(3)
C3 0.080(4) 0.053(4) 0.065(4) 0.001(3) 0.048(3) -0.015(3)
C4 0.068(4) 0.076(5) 0.043(3) 0.004(3) 0.015(3) 0.016(3)
C5 0.067(3) 0.073(4) 0.048(3) -0.010(3) 0.041(3) -0.015(3)
C6 0.051(3) 0.066(4) 0.051(3) -0.010(3) 0.033(3) 0.000(3)
C7 0.058(3) 0.065(4) 0.041(3) -0.015(3) 0.024(2) -0.005(3)
C8 0.037(2) 0.043(3) 0.025(2) 0.002(2) 0.015(2) -0.001(2)
C9 0.048(3) 0.062(4) 0.039(3) 0.011(3) 0.017(2) -0.007(3)
C10 0.037(3) 0.058(4) 0.037(3) 0.009(2) 0.010(2) -0.005(2)
C11 0.049(3) 0.060(4) 0.032(3) -0.009(2) 0.017(2) -0.012(3)
C12 0.043(3) 0.057(4) 0.043(3) -0.007(3) 0.022(2) -0.014(2)
C13 0.041(3) 0.057(4) 0.039(3) 0.001(3) 0.013(2) -0.009(2)
C14 0.046(3) 0.047(3) 0.038(3) 0.000(2) 0.015(2) -0.007(2)
C15 0.035(3) 0.052(4) 0.063(4) -0.028(3) 0.026(3) -0.018(2)
C16 0.058(3) 0.075(5) 0.053(4) -0.014(3) 0.018(3) -0.002(3)
C17 0.053(3) 0.070(4) 0.071(4) -0.034(3) 0.028(3) -0.010(3)
C18 0.068(4) 0.047(4) 0.119(6) -0.019(4) 0.060(4) -0.014(3)
C19 0.061(4) 0.052(4) 0.095(5) -0.011(3) 0.043(3) 0.002(3)
C20 0.045(3) 0.049(4) 0.058(3) 0.003(3) 0.027(3) 0.008(2)
C21 0.081(4) 0.050(4) 0.082(4) 0.012(3) 0.049(4) -0.002(3)
C22 0.104(5) 0.058(5) 0.087(5) -0.004(4) 0.059(4) -0.013(4)
C23 0.108(5) 0.075(6) 0.104(6) -0.001(5) 0.058(5) 0.003(4)
C24 0.177(8) 0.103(7) 0.144(8) -0.024(6) 0.120(7) -0.025(6)
C25 0.224(9) 0.077(6) 0.086(6) -0.007(4) 0.107(6) 0.007(6)

loop_
_atom_type_symbol
_atom_type_description
_atom_type_scat_dispersion_real
_atom_type_scat_dispersion_imag
_atom_type_scat_source
C C 0.0033 0.0016 'International Tables Vol C Tables 4.2.6.8 and 6.1.1.4'
H H 0.0000 0.0000 'International Tables Vol C Tables 4.2.6.8 and 6.1.1.4'
N N 0.0061 0.0033 'International Tables Vol C Tables 4.2.6.8 and 6.1.1.4'
O O 0.0106 0.0060 'International Tables Vol C Tables 4.2.6.8 and 6.1.1.4'
Si Si 0.0817 0.0704 'International Tables Vol C Tables 4.2.6.8 and 6.1.1.4'
U U -9.6767 9.6646 'International Tables Vol C Tables 4.2.6.8 and 6.1.1.4'
Na Na 0.0362 0.0249 'International Tables Vol C Tables 4.2.6.8 and 6.1.1.4'

loop_
_geom_angle_atom_site_label_1
_geom_angle_atom_site_label_2
_geom_angle_atom_site_label_3
_geom_angle
_geom_angle_site_symmetry_1
_geom_angle_site_symmetry_3
_geom_angle_publ_flag
O1 U N3 158.22(11) . . ?
O1 U O2 73.47(10) . . ?
N3 U O2 99.58(12) . . ?
O1 U N2 91.91(11) . . ?
N3 U N2 106.89(13) . . ?
O2 U N2 77.21(11) . . ?
O1 U N1 79.32(11) . . ?
N3 U N1 103.69(13) . . ?
O2 U N1 152.20(12) . . ?
N2 U N1 109.71(12) . . ?
O1 U O3 76.87(11) . . ?
N3 U O3 81.38(12) . . ?
O2 U O3 73.93(10) . . ?
N2 U O3 150.95(11) . . ?
N1 U O3 94.63(11) . . ?
O1 Na1 O4 122.13(16) . . ?
O1 Na1 O2 73.04(12) . . ?
O4 Na1 O2 156.83(16) . . ?
O2 Na2 O3 74.91(11) . . ?
O2 Na2 O3 98.38(13) . 5_766 ?
O3 Na2 O3 97.17(12) . 5_766 ?
O2 Na2 O1 170.42(14) . 5_766 ?
O3 Na2 O1 99.97(12) . 5_766 ?
O3 Na2 O1 73.98(11) 5_766 5_766 ?
N1 Si1 C4 115.1(2) . . ?
N1 Si1 C3 116.4(2) . . ?
C4 Si1 C3 106.8(3) . . ?
N1 Si1 C1 105.5(2) . . ?
C4 Si1 C1 106.1(2) . . ?
C3 Si1 C1 106.1(2) . . ?
N1 Si2 C6 112.9(2) . . ?
N1 Si2 C5 112.3(2) . . ?
C6 Si2 C5 104.7(2) . . ?
N1 Si2 C7 112.76(19) . . ?
C6 Si2 C7 107.5(2) . . ?
C5 Si2 C7 106.1(2) . . ?
N2 Si3 C10 116.7(2) . . ?
N2 Si3 C11 113.5(2) . . ?
C10 Si3 C11 106.1(2) . . ?
N2 Si3 C8 103.77(17) . . ?
C10 Si3 C8 109.1(2) . . ?
C11 Si3 C8 107.3(2) . . ?
N2 Si4 C12 112.0(2) . . ?
N2 Si4 C13 112.3(2) . . ?
C12 Si4 C13 105.2(2) . . ?
N2 Si4 C14 109.57(19) . . ?
C12 Si4 C14 108.1(2) . . ?
C13 Si4 C14 109.6(2) . . ?
N3 Si5 C18 112.5(3) . . ?
N3 Si5 C17 117.4(2) . . ?
C18 Si5 C17 105.3(3) . . ?
N3 Si5 C15 104.1(2) . . ?
C18 Si5 C15 109.9(2) . . ?
C17 Si5 C15 107.5(3) . . ?
N3 Si6 C20 112.2(2) . . ?
N3 Si6 C21 111.2(2) . . ?
C20 Si6 C21 108.4(3) . . ?
N3 Si6 C19 113.0(2) . . ?
C20 Si6 C19 106.0(2) . . ?
C21 Si6 C19 105.7(3) . . ?
C1 O1 Na1 130.1(3) . . ?
C1 O1 U 122.5(3) . . ?
Na1 O1 U 105.21(13) . . ?
C1 O1 Na2 83.6(2) . 5_766 ?
Na1 O1 Na2 98.37(12) . 5_766 ?
U O1 Na2 104.76(12) . 5_766 ?
C8 O2 Na2 120.7(3) . . ?
C8 O2 U 114.7(2) . . ?
Na2 O2 U 107.59(12) . . ?
C8 O2 Na1 107.4(3) . . ?
Na2 O2 Na1 103.99(13) . . ?
U O2 Na1 99.92(12) . . ?
C15 O3 Na2 124.5(3) . . ?
C15 O3 U 107.6(3) . . ?
Na2 O3 U 102.89(12) . . ?
C15 O3 Na2 130.3(3) . 5_766 ?
Na2 O3 Na2 82.83(12) . 5_766 ?
U O3 Na2 104.21(13) . 5_766 ?
C25 O4 C22 105.8(5) . . ?
C25 O4 Na1 127.6(4) . . ?
C22 O4 Na1 126.3(3) . . ?
Si1 N1 Si2 116.6(2) . . ?
Si1 N1 U 116.03(17) . . ?
Si2 N1 U 127.1(2) . . ?
Si3 N2 Si4 120.44(19) . . ?
Si3 N2 U 114.73(17) . . ?
Si4 N2 U 124.07(18) . . ?
Si5 N3 Si6 120.7(2) . . ?
Si5 N3 U 111.71(18) . . ?
Si6 N3 U 127.2(2) . . ?
C2 C1 O1 119.2(4) . . ?
C2 C1 Si1 124.4(4) . . ?
O1 C1 Si1 116.3(3) . . ?
C1 C2 H2A 120.0 . . ?
C1 C2 H2B 120.0 . . ?
H2A C2 H2B 120.0 . . ?
Si1 C3 H3A 109.5 . . ?
Si1 C3 H3B 109.5 . . ?
H3A C3 H3B 109.5 . . ?
Si1 C3 H3C 109.5 . . ?
H3A C3 H3C 109.5 . . ?
H3B C3 H3C 109.5 . . ?
Si1 C4 H4A 109.5 . . ?
Si1 C4 H4B 109.5 . . ?
H4A C4 H4B 109.5 . . ?
Si1 C4 H4C 109.5 . . ?
H4A C4 H4C 109.5 . . ?
H4B C4 H4C 109.5 . . ?
Si2 C5 H5A 109.5 . . ?
Si2 C5 H5B 109.5 . . ?
H5A C5 H5B 109.5 . . ?
Si2 C5 H5C 109.5 . . ?
H5A C5 H5C 109.5 . . ?
H5B C5 H5C 109.5 . . ?
Si2 C6 H6A 109.5 . . ?
Si2 C6 H6B 109.5 . . ?
H6A C6 H6B 109.5 . . ?
Si2 C6 H6C 109.5 . . ?
H6A C6 H6C 109.5 . . ?
H6B C6 H6C 109.5 . . ?
Si2 C7 H7A 109.5 . . ?
Si2 C7 H7B 109.5 . . ?
H7A C7 H7B 109.5 . . ?
Si2 C7 H7C 109.5 . . ?
H7A C7 H7C 109.5 . . ?
H7B C7 H7C 109.5 . . ?
C9 C8 O2 121.4(4) . . ?
C9 C8 Si3 126.9(4) . . ?
O2 C8 Si3 111.6(3) . . ?
C8 C9 H9A 120.0 . . ?
C8 C9 H9B 120.0 . . ?
H9A C9 H9B 120.0 . . ?
Si3 C10 H10A 109.5 . . ?
Si3 C10 H10B 109.5 . . ?
H10A C10 H10B 109.5 . . ?
Si3 C10 H10C 109.5 . . ?
H10A C10 H10C 109.5 . . ?
H10B C10 H10C 109.5 . . ?
Si3 C11 H11A 109.5 . . ?
Si3 C11 H11B 109.5 . . ?
H11A C11 H11B 109.5 . . ?
Si3 C11 H11C 109.5 . . ?
H11A C11 H11C 109.5 . . ?
H11B C11 H11C 109.5 . . ?
Si4 C12 H12A 109.5 . . ?
Si4 C12 H12B 109.5 . . ?
H12A C12 H12B 109.5 . . ?
Si4 C12 H12C 109.5 . . ?
H12A C12 H12C 109.5 . . ?
H12B C12 H12C 109.5 . . ?
Si4 C13 H13A 109.5 . . ?
Si4 C13 H13B 109.5 . . ?
H13A C13 H13B 109.5 . . ?
Si4 C13 H13C 109.5 . . ?
H13A C13 H13C 109.5 . . ?
H13B C13 H13C 109.5 . . ?
Si4 C14 H14A 109.5 . . ?
Si4 C14 H14B 109.5 . . ?
H14A C14 H14B 109.5 . . ?
Si4 C14 H14C 109.5 . . ?
H14A C14 H14C 109.5 . . ?
H14B C14 H14C 109.5 . . ?
O3 C15 C16 117.2(5) . . ?
O3 C15 Si5 117.3(4) . . ?
C16 C15 Si5 125.2(4) . . ?
C15 C16 H16A 120.0 . . ?
C15 C16 H16B 120.0 . . ?
H16A C16 H16B 120.0 . . ?
Si5 C17 H17A 109.5 . . ?
Si5 C17 H17B 109.5 . . ?
H17A C17 H17B 109.5 . . ?
Si5 C17 H17C 109.5 . . ?
H17A C17 H17C 109.5 . . ?
H17B C17 H17C 109.5 . . ?
Si5 C18 H18A 109.5 . . ?
Si5 C18 H18B 109.5 . . ?
H18A C18 H18B 109.5 . . ?
Si5 C18 H18C 109.5 . . ?
H18A C18 H18C 109.5 . . ?
H18B C18 H18C 109.5 . . ?
Si6 C19 H19A 109.5 . . ?
Si6 C19 H19B 109.5 . . ?
H19A C19 H19B 109.5 . . ?
Si6 C19 H19C 109.5 . . ?
H19A C19 H19C 109.5 . . ?
H19B C19 H19C 109.5 . . ?
Si6 C20 H20A 109.5 . . ?
Si6 C20 H20B 109.5 . . ?
H20A C20 H20B 109.5 . . ?
Si6 C20 H20C 109.5 . . ?
H20A C20 H20C 109.5 . . ?
H20B C20 H20C 109.5 . . ?
Si6 C21 H21A 109.5 . . ?
Si6 C21 H21B 109.5 . . ?
H21A C21 H21B 109.5 . . ?
Si6 C21 H21C 109.5 . . ?
H21A C21 H21C 109.5 . . ?
H21B C21 H21C 109.5 . . ?
O4 C22 C23 106.2(5) . . ?
O4 C22 H22A 110.5 . . ?
C23 C22 H22A 110.5 . . ?
O4 C22 H22B 110.5 . . ?
C23 C22 H22B 110.5 . . ?
H22A C22 H22B 108.7 . . ?
C22 C23 C24 105.5(7) . . ?
C22 C23 H23A 110.6 . . ?
C24 C23 H23A 110.6 . . ?
C22 C23 H23B 110.6 . . ?
C24 C23 H23B 110.6 . . ?
H23A C23 H23B 108.8 . . ?
C25 C24 C23 105.8(7) . . ?
C25 C24 H24A 110.6 . . ?
C23 C24 H24A 110.6 . . ?
C25 C24 H24B 110.6 . . ?
C23 C24 H24B 110.6 . . ?
H24A C24 H24B 108.7 . . ?
O4 C25 C24 108.4(6) . . ?
O4 C25 H25A 110.0 . . ?
C24 C25 H25A 110.0 . . ?
O4 C25 H25B 110.0 . . ?
C24 C25 H25B 110.0 . . ?
H25A C25 H25B 108.4 . . ?

loop_
_geom_bond_atom_site_label_1
_geom_bond_atom_site_label_2
_geom_bond_distance
_geom_bond_site_symmetry_2
_geom_bond_publ_flag
U O1 2.326(3) . ?
U N3 2.339(4) . ?
U O2 2.342(3) . ?
U N2 2.349(3) . ?
U N1 2.363(3) . ?
U O3 2.396(3) . ?
Na1 O1 2.265(3) . ?
Na1 O4 2.311(4) . ?
Na1 O2 2.422(4) . ?
Na1 C16 2.667(6) 5_766 ?
Na1 C15 3.015(5) 5_766 ?
Na1 C8 3.122(5) . ?
Na2 O2 2.295(3) . ?
Na2 O3 2.389(3) . ?
Na2 O3 2.414(4) 5_766 ?
Na2 O1 2.465(3) 5_766 ?
Na2 C1 2.685(5) 5_766 ?
Na2 C2 2.905(6) 5_766 ?
Si1 N1 1.716(4) . ?
Si1 C4 1.867(5) . ?
Si1 C3 1.877(5) . ?
Si1 C1 1.892(5) . ?
Si2 N1 1.740(4) . ?
Si2 C6 1.864(5) . ?
Si2 C5 1.874(5) . ?
Si2 C7 1.883(5) . ?
Si3 N2 1.721(4) . ?
Si3 C10 1.865(5) . ?
Si3 C11 1.875(5) . ?
Si3 C8 1.902(4) . ?
Si4 N2 1.729(4) . ?
Si4 C12 1.874(5) . ?
Si4 C13 1.875(4) . ?
Si4 C14 1.876(5) . ?
Si5 N3 1.724(4) . ?
Si5 C18 1.869(6) . ?
Si5 C17 1.883(5) . ?
Si5 C15 1.911(6) . ?
Si6 N3 1.740(4) . ?
Si6 C20 1.866(5) . ?
Si6 C21 1.877(5) . ?
Si6 C19 1.880(5) . ?
O1 C1 1.372(5) . ?
O1 Na2 2.465(3) 5_766 ?
O2 C8 1.375(5) . ?
O3 C15 1.330(6) . ?
O3 Na2 2.414(4) 5_766 ?
O4 C25 1.429(7) . ?
O4 C22 1.436(7) . ?
C1 C2 1.328(7) . ?
C1 Na2 2.685(5) 5_766 ?
C2 Na2 2.905(6) 5_766 ?
C2 H2A 0.9300 . ?
C2 H2B 0.9300 . ?
C3 H3A 0.9600 . ?
C3 H3B 0.9600 . ?
C3 H3C 0.9600 . ?
C4 H4A 0.9600 . ?
C4 H4B 0.9600 . ?
C4 H4C 0.9600 . ?
C5 H5A 0.9600 . ?
C5 H5B 0.9600 . ?
C5 H5C 0.9600 . ?
C6 H6A 0.9600 . ?
C6 H6B 0.9600 . ?
C6 H6C 0.9600 . ?
C7 H7A 0.9600 . ?
C7 H7B 0.9600 . ?
C7 H7C 0.9600 . ?
C8 C9 1.325(6) . ?
C9 H9A 0.9300 . ?
C9 H9B 0.9300 . ?
C10 H10A 0.9600 . ?
C10 H10B 0.9600 . ?
C10 H10C 0.9600 . ?
C11 H11A 0.9600 . ?
C11 H11B 0.9600 . ?
C11 H11C 0.9600 . ?
C12 H12A 0.9600 . ?
C12 H12B 0.9600 . ?
C12 H12C 0.9600 . ?
C13 H13A 0.9600 . ?
C13 H13B 0.9600 . ?
C13 H13C 0.9600 . ?
C14 H14A 0.9600 . ?
C14 H14B 0.9600 . ?
C14 H14C 0.9600 . ?
C15 C16 1.397(7) . ?
C15 Na1 3.015(5) 5_766 ?
C16 Na1 2.667(6) 5_766 ?
C16 H16A 0.9300 . ?
C16 H16B 0.9300 . ?
C17 H17A 0.9600 . ?
C17 H17B 0.9600 . ?
C17 H17C 0.9600 . ?
C18 H18A 0.9600 . ?
C18 H18B 0.9600 . ?
C18 H18C 0.9600 . ?
C19 H19A 0.9600 . ?
C19 H19B 0.9600 . ?
C19 H19C 0.9600 . ?
C20 H20A 0.9600 . ?
C20 H20B 0.9600 . ?
C20 H20C 0.9600 . ?
C21 H21A 0.9600 . ?
C21 H21B 0.9600 . ?
C21 H21C 0.9600 . ?
C22 C23 1.477(9) . ?
C22 H22A 0.9700 . ?
C22 H22B 0.9700 . ?
C23 C24 1.492(10) . ?
C23 H23A 0.9700 . ?
C23 H23B 0.9700 . ?
C24 C25 1.448(10) . ?
C24 H24A 0.9700 . ?
C24 H24B 0.9700 . ?
C25 H25A 0.9700 . ?
C25 H25B 0.9700 . ?
